data_2101137
loop_
_publ_author_name
'Bartoszak, E.'
'Jask\'olski, M.'
'Grech, E.'
'Gustafsson, T.'
'Olovsson, I.'

_publ_section_title
;
 Structure of thiocanate salt of 1,8-bis(dimethylamino)naphthalene
 (dmanH^+^.SCN^{-^}) at 188 and 290 K
;
_journal_issue 3
_journal_name_full 'Acta Crystallographica Section B'
_journal_page_first 358
_journal_page_last 363
_journal_paper_doi 10.1107/S010876819301242X
_journal_volume 50
_journal_year 1994
_chemical_formula_moiety 'C14 H19 N2,C1 N1 S1'
_chemical_formula_sum 'C15 H19 N3 S'
_chemical_formula_weight 273.40
_symmetry_cell_setting orthorhombic
_symmetry_space_group_name_Hall '-P 2n 2ab'
_symmetry_space_group_name_H-M 'P b c n'
_cell_angle_alpha 90.
_cell_angle_beta 90.
_cell_angle_gamma 90.
_cell_formula_units_Z 4
_cell_length_a 8.0608(9)
_cell_length_b 22.941(3)
_cell_length_c 8.266(2)
_cell_volume 1528.6(5)
_diffrn_radiation_type Cu
_diffrn_radiation_wavelength 1.54178
_exptl_absorpt_coefficient_mu 1.75
_exptl_crystal_density_diffrn 1.188
_exptl_crystal_density_meas 1.180
_exptl_crystal_F_000 584
_cod_data_source_file ab0307.cif
_cod_data_source_block ab0307b
_cod_original_cell_volume 1528.5(4)
_cod_original_formula_sum 'C15 H19 N3 S1'
_cod_database_code 2101137

loop_
_atom_site_label
_atom_site_fract_x
_atom_site_fract_y
_atom_site_fract_z
N(1) .1233(2) .16098(6) .6519(2)
C(1) .1308(3) .09739(9) .6668(2)
C(2) .2571(3) .06660(10) .5970(3)
C(3) .2584(4) .00530(10) .6053(3)
C(4) .1332(4) -.02360(10) .6779(3)
C(9) .0 .06890(10) .75
C(10) .0 .00670(10) .75
C(11) .0727(4) .17920(10) .4870(3)
C(12) .2789(4) .19130(10) .7024(4)
S(1) -.0972(6) .34465(6) .8630(4)
N(2) .1288(6) .34047(6) .6096(4)
C(13) .0403(6) .34186(6) .7084(4)
H(1) .0 .1710(10) .750
H(2) .348(3) .0890(10) .545(3)
H(3) .370(3) -.0150(10) .564(4)
H(4) .131(3) -.0680(10) .684(2)
H(111) .058(3) .2220(10) .490(3)
H(112) .165(4) .1680(10) .410(4)
H(113) -.024(4) .1580(10) .460(3)
H(121) .311(3) .1780(10) .811(4)
H(122) .241(4) .2380(10) .698(3)
H(123) .370(4) .1840(10) .623(4)

loop_
_geom_angle_atom_site_label_1
_geom_angle_atom_site_label_2
_geom_angle_atom_site_label_3
_geom_angle
N(1) C(1) C(9) 118.0(2)
N(1) C(1) C(2) 120.7(2)
C(1) C(9) C(10) 117.50(10)
C(9) C(10) C(4) 119.5(2)
C(10) C(4) C(3) 121.0(2)
C(4) C(3) C(2) 120.5(3)
C(3) C(2) C(1) 120.1(2)
C(2) C(1) C(9) 121.3(2)

loop_
_geom_bond_atom_site_label_1
_geom_bond_atom_site_label_2
_geom_bond_distance
N(1) C(1) 1.465(2)
C(1) C(2) 1.368(3)
C(1) C(9) 1.418(2)
C(9) C(10) 1.428(4)
C(4) C(10) 1.411(3)
C(4) C(3) 1.348(4)
C(3) C(2) 1.407(4)
S(1) C(13) 1.693
